data_1553190
loop_
_publ_author_name
'Tang, Z.'
'Mandal, S.'
'Paul, N. D.'
'Lutz, M.'
'Li, P.'
'van der Vlugt, J. I.'
'de Bruin, B.'

_publ_section_title
;
 Rhodium catalysed conversion of carbenes into ketenes and ketene imines
 using PNN pincer complexes
;
_journal_issue 12
_journal_name_full 'Organic Chemistry Frontiers'
_journal_page_first 1561
_journal_paper_doi 10.1039/C5QO00287G
_journal_volume 2
_journal_year 2015
_chemical_formula_moiety 'C21 H21 N2 O P Rh, F6 P, C H4 O'
_chemical_formula_sum 'C22 H25 F6 N2 O2 P2 Rh'
_chemical_formula_weight 628.29
_space_group_IT_number 2
_space_group_name_Hall '-P 1'
_space_group_name_H-M_alt 'P -1'
_symmetry_cell_setting triclinic
_symmetry_space_group_name_Hall '-P 1'
_symmetry_space_group_name_H-M 'P -1'
_atom_sites_solution_hydrogens difmap
_atom_sites_solution_primary direct
_atom_sites_solution_secondary difmap
_audit_creation_method SHELXL-97
_audit_update_record
;
2015-09-15 deposited with the CCDC.
2015-10-15 downloaded from the CCDC.
;
_cell_angle_alpha 83.358(1)
_cell_angle_beta 74.636(1)
_cell_angle_gamma 74.636(1)
_cell_formula_units_Z 2
_cell_length_a 9.70447(19)
_cell_length_b 9.77001(15)
_cell_length_c 14.1603(3)
_cell_measurement_reflns_used 37776
_cell_measurement_temperature 150(2)
_cell_measurement_theta_max 35.00
_cell_measurement_theta_min 2.24
_cell_volume 1246.84(4)
_computing_cell_refinement Peaktref
_computing_data_collection Apex2
_computing_data_reduction 'Eval15, SADABS-2012/1'
_computing_structure_refinement 'SHELXL-97 (Sheldrick, 2008)'
_computing_structure_solution 'SHELXT (Sheldrick, 2012)'
_diffrn_ambient_temperature 150(2)
_diffrn_measured_fraction_theta_full 0.998
_diffrn_measured_fraction_theta_max 0.998
_diffrn_measurement_device_type 'Bruker Kappa ApexII'
_diffrn_measurement_method '\f and \w scans'
_diffrn_radiation_monochromator graphite
_diffrn_radiation_source 'fine-focus sealed tube'
_diffrn_radiation_type MoK\a
_diffrn_radiation_wavelength 0.71073
_diffrn_reflns_av_R_equivalents 0.0147
_diffrn_reflns_av_sigmaI/netI 0.0138
_diffrn_reflns_limit_h_max 15
_diffrn_reflns_limit_h_min -15
_diffrn_reflns_limit_k_max 15
_diffrn_reflns_limit_k_min -15
_diffrn_reflns_limit_l_max 22
_diffrn_reflns_limit_l_min -22
_diffrn_reflns_number 41801
_diffrn_reflns_theta_full 35.00
_diffrn_reflns_theta_max 35.00
_diffrn_reflns_theta_min 2.24
_exptl_absorpt_coefficient_mu 0.881
_exptl_absorpt_correction_T_max 0.7469
_exptl_absorpt_correction_T_min 0.6669
_exptl_absorpt_correction_type multi-scan
_exptl_absorpt_process_details SADABS-2012/1
_exptl_crystal_colour yellow
_exptl_crystal_density_diffrn 1.674
_exptl_crystal_density_method 'not measured'
_exptl_crystal_description block
_exptl_crystal_F_000 632
_exptl_crystal_size_max 0.57
_exptl_crystal_size_mid 0.35
_exptl_crystal_size_min 0.18
_refine_diff_density_max 0.610
_refine_diff_density_min -0.533
_refine_diff_density_rms 0.062
_refine_ls_extinction_method none
_refine_ls_goodness_of_fit_ref 1.057
_refine_ls_hydrogen_treatment mixed
_refine_ls_matrix_type full
_refine_ls_number_parameters 330
_refine_ls_number_reflns 10952
_refine_ls_number_restraints 1
_refine_ls_restrained_S_all 1.058
_refine_ls_R_factor_all 0.0243
_refine_ls_R_factor_gt 0.0221
_refine_ls_shift/su_max 0.014
_refine_ls_shift/su_mean 0.000
_refine_ls_structure_factor_coef Fsqd
_refine_ls_weighting_details 'calc w=1/[\s^2^(Fo^2^)+(0.0265P)^2^+0.5223P] where P=(Fo^2^+2Fc^2^)/3'
_refine_ls_weighting_scheme calc
_refine_ls_wR_factor_gt 0.0567
_refine_ls_wR_factor_ref 0.0577
_reflns_number_gt 10239
_reflns_number_total 10952
_reflns_threshold_expression I>2\s(I)
_cod_data_source_file c5qo00287g3.cif
_cod_data_source_block l0476a
_cod_database_code 1553190

loop_
_symmetry_equiv_pos_as_xyz
'x, y, z'
'-x, -y, -z'

loop_
_atom_site_label
_atom_site_type_symbol
_atom_site_fract_x
_atom_site_fract_y
_atom_site_fract_z
_atom_site_U_iso_or_equiv
_atom_site_adp_type
_atom_site_occupancy
_atom_site_symmetry_multiplicity
_atom_site_calc_flag
_atom_site_refinement_flags
_atom_site_disorder_assembly
_atom_site_disorder_group
Rh1 Rh 0.265854(8) 0.519797(8) 0.194368(5) 0.01756(2) Uani 1 1 d . . .
P1 P 0.04450(3) 0.64993(3) 0.183102(18) 0.01665(4) Uani 1 1 d . A .
O1 O 0.43158(12) 0.67376(13) 0.02784(9) 0.0439(3) Uani 1 1 d . . .
N1 N 0.14503(10) 0.42739(9) 0.31413(6) 0.01946(14) Uani 1 1 d . A .
N2 N 0.43660(12) 0.36360(15) 0.24304(9) 0.0239(3) Uani 0.884(6) 1 d PD A 1
H2N H 0.439(2) 0.287(2) 0.2173(15) 0.031(5) Uiso 0.884(6) 1 d P A 1
N3 N 0.4375(10) 0.4181(13) 0.2630(7) 0.026(2) Uiso 0.116(6) 1 d PD A 2
H3N H 0.4355 0.4958 0.2960 0.031 Uiso 0.116(6) 1 calc PR A 2
C1 C 0.38332(14) 0.33262(14) 0.34894(9) 0.0307(2) Uani 1 1 d D . .
H1A H 0.4060 0.3999 0.3864 0.037 Uiso 0.884(6) 1 calc PR A 1
H1B H 0.4353 0.2352 0.3666 0.037 Uiso 0.884(6) 1 calc PR A 1
H1C H 0.4109 0.3595 0.4054 0.037 Uiso 0.116(6) 1 calc PR A 2
H1D H 0.4345 0.2317 0.3375 0.037 Uiso 0.116(6) 1 calc PR A 2
C2 C 0.22029(13) 0.34496(11) 0.37646(8) 0.02366(18) Uani 1 1 d . A .
C3 C 0.14722(16) 0.28381(13) 0.46181(9) 0.0304(2) Uani 1 1 d . . .
H3 H 0.2007 0.2233 0.5044 0.036 Uiso 1 1 calc R A .
C4 C -0.00524(16) 0.31250(14) 0.48392(9) 0.0309(2) Uani 1 1 d . A .
H4 H -0.0572 0.2733 0.5428 0.037 Uiso 1 1 calc R . .
C5 C -0.08230(13) 0.39840(12) 0.42017(8) 0.02505(19) Uani 1 1 d . . .
H5 H -0.1869 0.4194 0.4352 0.030 Uiso 1 1 calc R A .
C6 C -0.00361(11) 0.45291(10) 0.33417(7) 0.01948(16) Uani 1 1 d . A .
C7 C -0.07423(11) 0.53651(11) 0.25625(8) 0.02074(17) Uani 1 1 d . . .
H7A H -0.1722 0.5964 0.2870 0.025 Uiso 1 1 calc R A .
H7B H -0.0881 0.4709 0.2132 0.025 Uiso 1 1 calc R . .
C8 C -0.01434(11) 0.81458(10) 0.24660(7) 0.01817(15) Uani 1 1 d . . .
C9 C -0.16379(12) 0.88443(12) 0.27273(9) 0.02472(19) Uani 1 1 d . A .
H9 H -0.2341 0.8495 0.2533 0.030 Uiso 1 1 calc R . .
C10 C -0.20931(13) 1.00486(12) 0.32718(10) 0.0307(2) Uani 1 1 d . . .
H10 H -0.3110 1.0512 0.3460 0.037 Uiso 1 1 calc R A .
C11 C -0.10660(15) 1.05756(13) 0.35413(10) 0.0310(2) Uani 1 1 d . A .
H11 H -0.1382 1.1397 0.3917 0.037 Uiso 1 1 calc R . .
C12 C 0.04214(14) 0.99071(12) 0.32645(9) 0.0277(2) Uani 1 1 d . . .
H12 H 0.1124 1.0283 0.3439 0.033 Uiso 1 1 calc R A .
C13 C 0.08858(12) 0.86870(11) 0.27322(8) 0.02215(17) Uani 1 1 d . A .
H13 H 0.1904 0.8223 0.2550 0.027 Uiso 1 1 calc R . .
C14 C -0.01884(11) 0.69948(11) 0.07124(7) 0.01991(16) Uani 1 1 d . . .
C15 C -0.13649(15) 0.65832(14) 0.05450(9) 0.0307(2) Uani 1 1 d . A .
H15 H -0.1859 0.5993 0.1022 0.037 Uiso 1 1 calc R . .
C16 C -0.18266(17) 0.70285(16) -0.03163(10) 0.0352(3) Uani 1 1 d . . .
H16 H -0.2632 0.6741 -0.0424 0.042 Uiso 1 1 calc R A .
C17 C -0.11201(17) 0.78832(15) -0.10123(9) 0.0338(3) Uani 1 1 d . A .
H17 H -0.1441 0.8189 -0.1598 0.041 Uiso 1 1 calc R . .
C18 C 0.00621(18) 0.82988(18) -0.08580(10) 0.0407(3) Uani 1 1 d . . .
H18 H 0.0556 0.8883 -0.1340 0.049 Uiso 1 1 calc R A .
C19 C 0.05234(16) 0.78576(16) 0.00035(10) 0.0343(3) Uani 1 1 d . A .
H19 H 0.1329 0.8147 0.0108 0.041 Uiso 1 1 calc R . .
C20 C 0.36927(12) 0.61208(13) 0.09150(9) 0.0268(2) Uani 1 1 d . A .
C21 C 0.58726(14) 0.38515(17) 0.21904(12) 0.0373(3) Uani 1 1 d . . .
H21A H 0.6219 0.3990 0.1479 0.056 Uiso 0.88 1 d P A 1
H21B H 0.6533 0.3018 0.2425 0.056 Uiso 0.88 1 d P A 1
H21C H 0.5867 0.4695 0.2509 0.056 Uiso 0.88 1 d P A 1
H21D H 0.6020 0.4069 0.1483 0.056 Uiso 0.12 1 d P A 2
H21E H 0.6285 0.2838 0.2312 0.056 Uiso 0.12 1 d P A 2
H21F H 0.6370 0.4411 0.2461 0.056 Uiso 0.12 1 d P A 2
P2 P 0.45895(3) -0.25455(4) 0.40587(2) 0.02592(6) Uani 1 1 d . . .
F1 F 0.53523(12) -0.24161(13) 0.29038(7) 0.0494(2) Uani 1 1 d . . .
F2 F 0.34648(15) -0.10420(11) 0.39672(10) 0.0610(3) Uani 1 1 d . . .
F3 F 0.38357(9) -0.26928(10) 0.52000(6) 0.03630(17) Uani 1 1 d . . .
F4 F 0.57151(12) -0.40387(13) 0.41281(8) 0.0620(3) Uani 1 1 d . . .
F5 F 0.56942(14) -0.17787(17) 0.43004(9) 0.0687(4) Uani 1 1 d . . .
F6 F 0.34667(11) -0.33017(12) 0.38137(8) 0.0469(2) Uani 1 1 d . . .
O2 O 0.4360(2) 0.07198(15) 0.21298(11) 0.0631(4) Uani 1 1 d . . .
H2O H 0.436(4) -0.001(4) 0.258(3) 0.117(12) Uiso 1 1 d . . .
C22 C 0.5009(4) 0.0048(2) 0.12469(16) 0.0801(9) Uani 1 1 d . . .
H22A H 0.5105 0.0766 0.0706 0.120 Uiso 1 1 calc R . .
H22B H 0.4390 -0.0542 0.1147 0.120 Uiso 1 1 calc R . .
H22C H 0.5986 -0.0551 0.1268 0.120 Uiso 1 1 calc R . .

loop_
_atom_site_aniso_label
_atom_site_aniso_U_11
_atom_site_aniso_U_22
_atom_site_aniso_U_33
_atom_site_aniso_U_23
_atom_site_aniso_U_13
_atom_site_aniso_U_12
Rh1 0.01478(3) 0.01842(3) 0.01807(3) -0.00071(2) -0.00363(2) -0.00212(2)
P1 0.01512(9) 0.01645(9) 0.01748(10) 0.00094(8) -0.00349(8) -0.00360(8)
O1 0.0348(5) 0.0441(6) 0.0430(6) 0.0094(5) 0.0058(4) -0.0132(4)
N1 0.0212(4) 0.0181(3) 0.0187(3) 0.0007(3) -0.0055(3) -0.0042(3)
N2 0.0205(5) 0.0229(6) 0.0274(5) -0.0020(4) -0.0090(4) -0.0005(4)
C1 0.0282(5) 0.0337(6) 0.0301(5) 0.0048(4) -0.0143(4) -0.0030(4)
C2 0.0290(5) 0.0209(4) 0.0223(4) 0.0013(3) -0.0108(4) -0.0046(4)
C3 0.0419(6) 0.0283(5) 0.0242(5) 0.0074(4) -0.0142(5) -0.0113(5)
C4 0.0420(6) 0.0315(5) 0.0219(5) 0.0072(4) -0.0075(4) -0.0177(5)
C5 0.0291(5) 0.0247(5) 0.0225(4) 0.0022(4) -0.0034(4) -0.0128(4)
C6 0.0221(4) 0.0163(4) 0.0199(4) 0.0001(3) -0.0040(3) -0.0060(3)
C7 0.0186(4) 0.0198(4) 0.0236(4) 0.0030(3) -0.0049(3) -0.0062(3)
C8 0.0180(4) 0.0171(4) 0.0182(4) 0.0010(3) -0.0036(3) -0.0039(3)
C9 0.0185(4) 0.0209(4) 0.0326(5) -0.0024(4) -0.0022(4) -0.0046(3)
C10 0.0235(5) 0.0215(5) 0.0409(6) -0.0057(4) 0.0023(4) -0.0033(4)
C11 0.0357(6) 0.0215(5) 0.0327(6) -0.0070(4) -0.0016(5) -0.0060(4)
C12 0.0322(5) 0.0237(5) 0.0303(5) -0.0034(4) -0.0113(4) -0.0073(4)
C13 0.0222(4) 0.0211(4) 0.0244(4) -0.0004(3) -0.0089(3) -0.0044(3)
C14 0.0197(4) 0.0202(4) 0.0192(4) 0.0002(3) -0.0054(3) -0.0036(3)
C15 0.0342(6) 0.0364(6) 0.0290(5) 0.0070(4) -0.0149(5) -0.0179(5)
C16 0.0411(7) 0.0415(7) 0.0329(6) 0.0030(5) -0.0212(5) -0.0166(6)
C17 0.0422(7) 0.0377(6) 0.0244(5) 0.0018(4) -0.0160(5) -0.0082(5)
C18 0.0451(8) 0.0535(8) 0.0288(6) 0.0178(6) -0.0156(5) -0.0227(7)
C19 0.0347(6) 0.0454(7) 0.0295(6) 0.0147(5) -0.0146(5) -0.0215(5)
C20 0.0194(4) 0.0284(5) 0.0287(5) -0.0006(4) -0.0016(4) -0.0040(4)
C21 0.0202(5) 0.0457(7) 0.0437(7) 0.0024(6) -0.0110(5) -0.0027(5)
P2 0.01852(11) 0.03430(15) 0.02659(13) 0.00155(11) -0.00777(10) -0.00831(10)
F1 0.0480(5) 0.0746(7) 0.0266(4) 0.0088(4) -0.0079(4) -0.0226(5)
F2 0.0674(7) 0.0356(5) 0.0718(8) 0.0051(5) -0.0232(6) 0.0043(5)
F3 0.0276(4) 0.0508(5) 0.0288(4) -0.0051(3) -0.0010(3) -0.0114(3)
F4 0.0420(5) 0.0668(7) 0.0464(6) 0.0077(5) -0.0002(4) 0.0244(5)
F5 0.0649(7) 0.1205(11) 0.0489(6) 0.0096(6) -0.0200(5) -0.0702(8)
F6 0.0471(5) 0.0601(6) 0.0469(5) -0.0035(4) -0.0180(4) -0.0292(5)
O2 0.1049(13) 0.0349(6) 0.0487(7) 0.0020(5) -0.0214(8) -0.0147(7)
C22 0.150(3) 0.0405(9) 0.0444(10) 0.0003(8) -0.0307(13) -0.0088(13)

loop_
_atom_type_symbol
_atom_type_description
_atom_type_scat_dispersion_real
_atom_type_scat_dispersion_imag
_atom_type_scat_source
C C 0.0033 0.0016 'International Tables Vol C Tables 4.2.6.8 and 6.1.1.4'
H H 0.0000 0.0000 'International Tables Vol C Tables 4.2.6.8 and 6.1.1.4'
F F 0.0171 0.0103 'International Tables Vol C Tables 4.2.6.8 and 6.1.1.4'
N N 0.0061 0.0033 'International Tables Vol C Tables 4.2.6.8 and 6.1.1.4'
O O 0.0106 0.0060 'International Tables Vol C Tables 4.2.6.8 and 6.1.1.4'
P P 0.1023 0.0942 'International Tables Vol C Tables 4.2.6.8 and 6.1.1.4'
Rh Rh -1.1178 0.9187 'International Tables Vol C Tables 4.2.6.8 and 6.1.1.4'

loop_
_geom_angle_atom_site_label_1
_geom_angle_atom_site_label_2
_geom_angle_atom_site_label_3
_geom_angle
C20 Rh1 N1 176.57(4)
C20 Rh1 N3 99.3(2)
N1 Rh1 N3 81.3(2)
C20 Rh1 N2 102.62(5)
N1 Rh1 N2 78.97(4)
N3 Rh1 N2 17.1(4)
C20 Rh1 P1 95.60(4)
N1 Rh1 P1 82.83(2)
N3 Rh1 P1 157.2(3)
N2 Rh1 P1 161.78(3)
C8 P1 C14 103.69(5)
C8 P1 C7 105.05(5)
C14 P1 C7 104.86(5)
C8 P1 Rh1 113.89(3)
C14 P1 Rh1 126.30(3)
C7 P1 Rh1 100.89(3)
C2 N1 C6 120.60(9)
C2 N1 Rh1 116.69(7)
C6 N1 Rh1 122.60(7)
C1 N2 C21 111.54(11)
C1 N2 Rh1 108.30(8)
C21 N2 Rh1 119.67(9)
C1 N2 H2N 103.1(13)
C21 N2 H2N 108.7(13)
Rh1 N2 H2N 104.0(13)
C21 N3 C1 118.4(6)
C21 N3 Rh1 126.6(5)
C1 N3 Rh1 110.5(5)
C21 N3 H3N 97.0
C1 N3 H3N 97.0
Rh1 N3 H3N 97.0
N3 C1 C2 115.9(4)
N2 C1 C2 111.23(9)
N2 C1 H1A 109.4
C2 C1 H1A 109.4
N2 C1 H1B 109.4
C2 C1 H1B 109.4
H1A C1 H1B 108.0
N3 C1 H1C 108.3
C2 C1 H1C 108.3
N3 C1 H1D 108.3
C2 C1 H1D 108.3
H1C C1 H1D 107.4
N1 C2 C3 120.81(11)
N1 C2 C1 115.29(10)
C3 C2 C1 123.82(10)
C4 C3 C2 118.82(11)
C4 C3 H3 120.6
C2 C3 H3 120.6
C3 C4 C5 120.18(11)
C3 C4 H4 119.9
C5 C4 H4 119.9
C6 C5 C4 118.69(11)
C6 C5 H5 120.7
C4 C5 H5 120.7
N1 C6 C5 120.85(10)
N1 C6 C7 115.90(9)
C5 C6 C7 123.20(10)
C6 C7 P1 109.37(7)
C6 C7 H7A 109.8
P1 C7 H7A 109.8
C6 C7 H7B 109.8
P1 C7 H7B 109.8
H7A C7 H7B 108.2
C13 C8 C9 119.67(9)
C13 C8 P1 120.12(7)
C9 C8 P1 120.15(8)
C10 C9 C8 119.92(11)
C10 C9 H9 120.0
C8 C9 H9 120.0
C11 C10 C9 120.15(11)
C11 C10 H10 119.9
C9 C10 H10 119.9
C10 C11 C12 120.20(11)
C10 C11 H11 119.9
C12 C11 H11 119.9
C11 C12 C13 120.06(11)
C11 C12 H12 120.0
C13 C12 H12 120.0
C12 C13 C8 119.97(10)
C12 C13 H13 120.0
C8 C13 H13 120.0
C15 C14 C19 118.87(10)
C15 C14 P1 123.13(8)
C19 C14 P1 117.98(8)
C14 C15 C16 120.54(12)
C14 C15 H15 119.7
C16 C15 H15 119.7
C17 C16 C15 120.26(12)
C17 C16 H16 119.9
C15 C16 H16 119.9
C16 C17 C18 119.90(11)
C16 C17 H17 120.0
C18 C17 H17 120.0
C17 C18 C19 119.94(13)
C17 C18 H18 120.0
C19 C18 H18 120.0
C18 C19 C14 120.49(12)
C18 C19 H19 119.8
C14 C19 H19 119.8
O1 C20 Rh1 178.01(12)
N2 C21 H21A 109.5
N2 C21 H21B 109.5
H21A C21 H21B 109.6
N2 C21 H21C 109.5
H21A C21 H21C 109.3
H21B C21 H21C 109.4
N3 C21 H21D 109.1
N3 C21 H21E 109.1
H21D C21 H21E 109.6
N3 C21 H21F 110.2
H21D C21 H21F 109.3
H21E C21 H21F 109.5
F5 P2 F4 90.18(8)
F5 P2 F6 179.41(8)
F4 P2 F6 90.41(7)
F5 P2 F3 89.95(6)
F4 P2 F3 90.34(5)
F6 P2 F3 90.10(5)
F5 P2 F2 90.05(8)
F4 P2 F2 178.94(7)
F6 P2 F2 89.36(7)
F3 P2 F2 90.70(6)
F5 P2 F1 90.51(6)
F4 P2 F1 89.16(6)
F6 P2 F1 89.45(6)
F3 P2 F1 179.32(6)
F2 P2 F1 89.80(7)
C22 O2 H2O 103(2)
O2 C22 H22A 109.5
O2 C22 H22B 109.5
H22A C22 H22B 109.5
O2 C22 H22C 109.5
H22A C22 H22C 109.5
H22B C22 H22C 109.5

loop_
_geom_bond_atom_site_label_1
_geom_bond_atom_site_label_2
_geom_bond_distance
Rh1 C20 1.8283(12)
Rh1 N1 2.0540(9)
Rh1 N3 2.113(9)
Rh1 N2 2.1381(10)
Rh1 P1 2.2234(3)
P1 C8 1.8160(10)
P1 C14 1.8172(10)
P1 C7 1.8458(10)
O1 C20 1.1489(15)
N1 C2 1.3515(13)
N1 C6 1.3536(13)
N2 C1 1.4747(17)
N2 C21 1.4768(18)
N2 H2N 0.86(2)
N3 C21 1.387(9)
N3 C1 1.453(7)
N3 H3N 0.9300
C1 C2 1.5008(17)
C1 H1A 0.9900
C1 H1B 0.9900
C1 H1C 0.9900
C1 H1D 0.9900
C2 C3 1.3871(17)
C3 C4 1.386(2)
C3 H3 0.9500
C4 C5 1.3886(17)
C4 H4 0.9500
C5 C6 1.3865(14)
C5 H5 0.9500
C6 C7 1.4999(14)
C7 H7A 0.9900
C7 H7B 0.9900
C8 C13 1.3945(14)
C8 C9 1.3985(14)
C9 C10 1.3884(16)
C9 H9 0.9500
C10 C11 1.3868(19)
C10 H10 0.9500
C11 C12 1.3870(18)
C11 H11 0.9500
C12 C13 1.3912(16)
C12 H12 0.9500
C13 H13 0.9500
C14 C15 1.3893(16)
C14 C19 1.3931(16)
C15 C16 1.3933(17)
C15 H15 0.9500
C16 C17 1.376(2)
C16 H16 0.9500
C17 C18 1.389(2)
C17 H17 0.9500
C18 C19 1.3927(18)
C18 H18 0.9500
C19 H19 0.9500
C21 H21A 0.9800
C21 H21B 0.9791
C21 H21C 0.9821
C21 H21D 0.9799
C21 H21E 0.9787
C21 H21F 0.9823
P2 F5 1.5835(10)
P2 F4 1.5844(10)
P2 F6 1.5936(9)
P2 F3 1.5947(9)
P2 F2 1.5960(11)
P2 F1 1.6120(10)
O2 C22 1.394(3)
O2 H2O 0.89(4)
C22 H22A 0.9800
C22 H22B 0.9800
C22 H22C 0.9800

loop_
_geom_hbond_atom_site_label_D
_geom_hbond_atom_site_label_H
_geom_hbond_atom_site_label_A
_geom_hbond_distance_DH
_geom_hbond_distance_HA
_geom_hbond_distance_DA
_geom_hbond_angle_DHA
N2 H2N O2 0.86(2) 2.11(2) 2.931(2) 157.4(18)
O2 H2O F1 0.89(4) 2.34(4) 3.1201(18) 146(3)
O2 H2O F2 0.89(4) 2.18(4) 3.0076(19) 154(3)

loop_
_geom_torsion_atom_site_label_1
_geom_torsion_atom_site_label_2
_geom_torsion_atom_site_label_3
_geom_torsion_atom_site_label_4
_geom_torsion
C20 Rh1 P1 C8 -84.83(5)
N1 Rh1 P1 C8 92.10(4)
N3 Rh1 P1 C8 45.9(8)
N2 Rh1 P1 C8 94.67(14)
C20 Rh1 P1 C14 45.44(6)
N1 Rh1 P1 C14 -137.63(5)
N3 Rh1 P1 C14 176.2(8)
N2 Rh1 P1 C14 -135.05(14)
C20 Rh1 P1 C7 163.18(5)
N1 Rh1 P1 C7 -19.89(4)
N3 Rh1 P1 C7 -66.1(8)
N2 Rh1 P1 C7 -17.32(14)
N3 Rh1 N1 C2 -2.5(4)
N2 Rh1 N1 C2 14.69(8)
P1 Rh1 N1 C2 -166.13(8)
N3 Rh1 N1 C6 173.7(4)
N2 Rh1 N1 C6 -169.10(9)
P1 Rh1 N1 C6 10.08(8)
C20 Rh1 N2 C1 151.22(10)
N1 Rh1 N2 C1 -25.67(10)
N3 Rh1 N2 C1 70.7(7)
P1 Rh1 N2 C1 -28.3(2)
C20 Rh1 N2 C21 21.91(13)
N1 Rh1 N2 C21 -154.97(12)
N3 Rh1 N2 C21 -58.6(7)
P1 Rh1 N2 C21 -157.58(9)
C20 Rh1 N3 C21 -23.5(11)
N1 Rh1 N3 C21 160.0(11)
N2 Rh1 N3 C21 79.3(13)
P1 Rh1 N3 C21 -153.6(4)
C20 Rh1 N3 C1 -179.0(7)
N1 Rh1 N3 C1 4.4(7)
N2 Rh1 N3 C1 -76.2(8)
P1 Rh1 N3 C1 50.9(14)
C21 N3 C1 N2 -78.7(12)
Rh1 N3 C1 N2 79.1(9)
C21 N3 C1 C2 -163.6(7)
Rh1 N3 C1 C2 -5.8(9)
C21 N2 C1 N3 60.5(9)
Rh1 N2 C1 N3 -73.2(9)
C21 N2 C1 C2 166.54(12)
Rh1 N2 C1 C2 32.83(14)
C6 N1 C2 C3 0.53(16)
Rh1 N1 C2 C3 176.82(9)
C6 N1 C2 C1 -176.27(10)
Rh1 N1 C2 C1 0.02(13)
N3 C1 C2 N1 4.0(7)
N2 C1 C2 N1 -22.81(16)
N3 C1 C2 C3 -172.7(6)
N2 C1 C2 C3 160.49(12)
N1 C2 C3 C4 -2.13(18)
C1 C2 C3 C4 174.39(12)
C2 C3 C4 C5 1.48(19)
C3 C4 C5 C6 0.71(18)
C2 N1 C6 C5 1.75(15)
Rh1 N1 C6 C5 -174.31(8)
C2 N1 C6 C7 -175.51(9)
Rh1 N1 C6 C7 8.43(12)
C4 C5 C6 N1 -2.35(16)
C4 C5 C6 C7 174.71(11)
N1 C6 C7 P1 -26.35(11)
C5 C6 C7 P1 156.46(9)
C8 P1 C7 C6 -88.76(8)
C14 P1 C7 C6 162.29(7)
Rh1 P1 C7 C6 29.85(7)
C14 P1 C8 C13 -123.28(8)
C7 P1 C8 C13 126.92(8)
Rh1 P1 C8 C13 17.46(9)
C14 P1 C8 C9 59.46(9)
C7 P1 C8 C9 -50.34(9)
Rh1 P1 C8 C9 -159.80(8)
C13 C8 C9 C10 -1.72(16)
P1 C8 C9 C10 175.55(9)
C8 C9 C10 C11 1.21(19)
C9 C10 C11 C12 0.3(2)
C10 C11 C12 C13 -1.33(19)
C11 C12 C13 C8 0.81(17)
C9 C8 C13 C12 0.71(16)
P1 C8 C13 C12 -176.56(9)
C8 P1 C14 C15 -107.86(10)
C7 P1 C14 C15 2.08(11)
Rh1 P1 C14 C15 118.03(10)
C8 P1 C14 C19 70.52(11)
C7 P1 C14 C19 -179.54(10)
Rh1 P1 C14 C19 -63.60(11)
C19 C14 C15 C16 -0.1(2)
P1 C14 C15 C16 178.23(11)
C14 C15 C16 C17 0.0(2)
C15 C16 C17 C18 0.3(2)
C16 C17 C18 C19 -0.4(3)
C17 C18 C19 C14 0.3(3)
C15 C14 C19 C18 0.0(2)
P1 C14 C19 C18 -178.46(13)
C1 N3 C21 N2 75.2(10)
Rh1 N3 C21 N2 -78.6(11)
C1 N2 C21 N3 -64.3(7)
Rh1 N2 C21 N3 63.5(7)
